data_7208801
loop_
_publ_author_name
'Turner, David R.'
'Edwards, Alison J.'
'Piltz, Ross O.'

_publ_section_title
;
 Nitrile groups as hydrogen-bond acceptors in a donor-rich
 hydrogen-bonding network
;
_journal_issue 20
_journal_name_full CrystEngComm
_journal_page_first 6447
_journal_paper_doi 10.1039/c2ce26052b
_journal_volume 14
_journal_year 2012
_chemical_formula_moiety 'C4 H2 N3 O, C H6 N3'
_chemical_formula_sum 'C5 H8 N6 O'
_chemical_formula_weight 168.17
_chemical_name_common 'Guanidinium Carbamoyldicyanomethanide'
_chemical_name_systematic
;
Guanidinium Carbamoyldicyanomethanide
;
_space_group_IT_number 14
_symmetry_cell_setting monoclinic
_symmetry_space_group_name_Hall '-P 2ybc'
_symmetry_space_group_name_H-M 'P 1 21/c 1'
_atom_sites_solution_hydrogens geom
_atom_sites_solution_primary direct
_atom_sites_solution_secondary difmap
_audit_creation_method SHELXL-97
_cell_angle_alpha 90.00
_cell_angle_beta 100.158(2)
_cell_angle_gamma 90.00
_cell_formula_units_Z 4
_cell_length_a 8.8489(7)
_cell_length_b 4.9807(4)
_cell_length_c 18.7046(16)
_cell_measurement_reflns_used 4388
_cell_measurement_temperature 123(1)
_cell_measurement_theta_max 27.50
_cell_measurement_theta_min 2.34
_cell_volume 811.46(11)
_computing_cell_refinement 'Bruker SMART (Bruker)'
_computing_data_collection 'Bruker SMART (Bruker)'
_computing_data_reduction 'Bruker SAINT (Bruker)'
_computing_molecular_graphics 'X-Seed (Barbour, 1999)'
_computing_publication_material 'CIFTAB (Sheldrick, 1997)'
_computing_structure_refinement 'SHELXL-97 (Sheldrick, 1997)'
_computing_structure_solution 'SHELXS-97 (Sheldrick, 1990)'
_diffrn_ambient_temperature 123(1)
_diffrn_measured_fraction_theta_full 0.978
_diffrn_measured_fraction_theta_max 0.978
_diffrn_measurement_device_type 'Bruker X8 Apex II CCD'
_diffrn_measurement_method 'phi and omega scans'
_diffrn_radiation_monochromator graphite
_diffrn_radiation_source 'fine-focus sealed tube'
_diffrn_radiation_type MoK\a
_diffrn_radiation_wavelength 0.71073
_diffrn_reflns_av_R_equivalents 0.0231
_diffrn_reflns_av_sigmaI/netI 0.0293
_diffrn_reflns_limit_h_max 9
_diffrn_reflns_limit_h_min -11
_diffrn_reflns_limit_k_max 6
_diffrn_reflns_limit_k_min -6
_diffrn_reflns_limit_l_max 22
_diffrn_reflns_limit_l_min -24
_diffrn_reflns_number 4388
_diffrn_reflns_theta_full 27.50
_diffrn_reflns_theta_max 27.50
_diffrn_reflns_theta_min 2.34
_exptl_absorpt_coefficient_mu 0.105
_exptl_absorpt_correction_T_max 0.9917
_exptl_absorpt_correction_T_min 0.9692
_exptl_absorpt_correction_type multi-scan
_exptl_absorpt_process_details SADABS
_exptl_crystal_colour colourless
_exptl_crystal_density_diffrn 1.377
_exptl_crystal_density_method 'not measured'
_exptl_crystal_description plate
_exptl_crystal_F_000 352
_exptl_crystal_size_max 0.30
_exptl_crystal_size_mid 0.24
_exptl_crystal_size_min 0.08
_refine_diff_density_max 0.268
_refine_diff_density_min -0.214
_refine_diff_density_rms 0.041
_refine_ls_extinction_method none
_refine_ls_goodness_of_fit_ref 1.108
_refine_ls_hydrogen_treatment refall
_refine_ls_matrix_type full
_refine_ls_number_parameters 141
_refine_ls_number_reflns 1832
_refine_ls_number_restraints 0
_refine_ls_restrained_S_all 1.108
_refine_ls_R_factor_all 0.0393
_refine_ls_R_factor_gt 0.0360
_refine_ls_shift/su_max 0.000
_refine_ls_shift/su_mean 0.000
_refine_ls_structure_factor_coef Fsqd
_refine_ls_weighting_details 'calc w=1/[\s^2^(Fo^2^)+(0.2000P)^2^+0.0000P] where P=(Fo^2^+2Fc^2^)/3'
_refine_ls_weighting_scheme calc
_refine_ls_wR_factor_gt 0.0836
_refine_ls_wR_factor_ref 0.0869
_reflns_number_gt 1692
_reflns_number_total 1832
_reflns_threshold_expression >2sigma(I)
_cod_data_source_file c2ce26052b.txt
_cod_data_source_block GUANX
_cod_original_sg_symbol_H-M P21/c
_cod_database_code 7208801

loop_
_symmetry_equiv_pos_as_xyz
'x, y, z'
'-x, y+1/2, -z+1/2'
'-x, -y, -z'
'x, -y-1/2, z-1/2'

loop_
_atom_site_label
_atom_site_type_symbol
_atom_site_fract_x
_atom_site_fract_y
_atom_site_fract_z
_atom_site_U_iso_or_equiv
_atom_site_adp_type
_atom_site_occupancy
_atom_site_symmetry_multiplicity
_atom_site_calc_flag
O1 O 0.06445(9) 0.74208(17) 0.07465(5) 0.0231(2) Uani 1 1 d
N1 N 0.20580(12) 0.4468(2) 0.02283(6) 0.0208(2) Uani 1 1 d
N2 N 0.59249(12) 0.5538(2) 0.09846(6) 0.0237(2) Uani 1 1 d
N3 N 0.31441(13) 1.1549(2) 0.19608(6) 0.0263(3) Uani 1 1 d
N4 N -0.13307(13) 1.1508(2) 0.11576(6) 0.0228(2) Uani 1 1 d
N5 N -0.08734(12) 0.8040(2) 0.19776(6) 0.0207(2) Uani 1 1 d
N6 N -0.28261(12) 1.1040(2) 0.20395(6) 0.0208(2) Uani 1 1 d
C1 C 0.33367(13) 0.7675(2) 0.10803(6) 0.0172(2) Uani 1 1 d
C2 C 0.47741(13) 0.6553(2) 0.10392(6) 0.0178(2) Uani 1 1 d
C3 C 0.32319(13) 0.9815(2) 0.15597(6) 0.0182(2) Uani 1 1 d
C4 C 0.19437(13) 0.6525(2) 0.06777(6) 0.0168(2) Uani 1 1 d
C5 C -0.16997(12) 1.0185(2) 0.17165(6) 0.0170(2) Uani 1 1 d
H1A H 0.1225(18) 0.382(3) -0.0031(8) 0.030(4) Uiso 1 1 d
H1B H 0.2955(19) 0.389(3) 0.0155(8) 0.031(4) Uiso 1 1 d
H4A H -0.0584(19) 1.087(3) 0.0948(9) 0.032(4) Uiso 1 1 d
H4B H -0.192(2) 1.285(3) 0.0964(9) 0.037(4) Uiso 1 1 d
H5A H -0.1272(19) 0.702(3) 0.2292(9) 0.034(4) Uiso 1 1 d
H5B H -0.0258(19) 0.739(3) 0.1707(9) 0.034(4) Uiso 1 1 d
H6A H -0.3389(19) 1.246(3) 0.1855(9) 0.038(4) Uiso 1 1 d
H6B H -0.3117(19) 1.003(4) 0.2386(10) 0.040(4) Uiso 1 1 d

loop_
_atom_site_aniso_label
_atom_site_aniso_U_11
_atom_site_aniso_U_22
_atom_site_aniso_U_33
_atom_site_aniso_U_23
_atom_site_aniso_U_13
_atom_site_aniso_U_12
O1 0.0160(4) 0.0269(4) 0.0273(5) -0.0059(4) 0.0060(3) 0.0034(3)
N1 0.0159(5) 0.0239(5) 0.0223(5) -0.0060(4) 0.0026(4) 0.0032(4)
N2 0.0195(5) 0.0255(5) 0.0260(5) -0.0030(4) 0.0038(4) 0.0038(4)
N3 0.0317(6) 0.0221(5) 0.0269(6) -0.0033(4) 0.0104(4) 0.0006(4)
N4 0.0243(6) 0.0218(5) 0.0249(5) 0.0053(4) 0.0115(4) 0.0063(4)
N5 0.0203(5) 0.0196(5) 0.0230(5) 0.0034(4) 0.0061(4) 0.0041(4)
N6 0.0211(5) 0.0194(5) 0.0237(5) 0.0012(4) 0.0087(4) 0.0035(4)
C1 0.0166(5) 0.0167(5) 0.0190(5) -0.0010(4) 0.0048(4) 0.0027(4)
C2 0.0196(6) 0.0171(5) 0.0164(5) -0.0012(4) 0.0023(4) -0.0015(4)
C3 0.0174(6) 0.0177(5) 0.0202(5) 0.0038(4) 0.0051(4) 0.0007(4)
C4 0.0172(5) 0.0170(5) 0.0168(5) 0.0030(4) 0.0050(4) 0.0025(4)
C5 0.0168(6) 0.0162(5) 0.0175(5) -0.0029(4) 0.0015(4) -0.0016(4)

loop_
_atom_type_symbol
_atom_type_description
_atom_type_scat_dispersion_real
_atom_type_scat_dispersion_imag
_atom_type_scat_source
C C 0.0033 0.0016 'International Tables Vol C Tables 4.2.6.8 and 6.1.1.4'
H H 0.0000 0.0000 'International Tables Vol C Tables 4.2.6.8 and 6.1.1.4'
N N 0.0061 0.0033 'International Tables Vol C Tables 4.2.6.8 and 6.1.1.4'
O O 0.0106 0.0060 'International Tables Vol C Tables 4.2.6.8 and 6.1.1.4'

loop_
_geom_angle_atom_site_label_1
_geom_angle_atom_site_label_2
_geom_angle_atom_site_label_3
_geom_angle
C4 N1 H1A 118.9(10)
C4 N1 H1B 121.4(10)
H1A N1 H1B 119.3(14)
C5 N4 H4A 118.5(10)
C5 N4 H4B 119.3(11)
H4A N4 H4B 121.5(15)
C5 N5 H5A 116.2(10)
C5 N5 H5B 116.3(11)
H5A N5 H5B 122.0(15)
C5 N6 H6A 119.2(11)
C5 N6 H6B 119.2(11)
H6A N6 H6B 120.7(15)
C2 C1 C3 119.92(10)
C2 C1 C4 120.77(10)
C3 C1 C4 119.12(10)
N2 C2 C1 176.87(12)
N3 C3 C1 179.07(13)
O1 C4 N1 120.38(10)
O1 C4 C1 121.06(10)
N1 C4 C1 118.56(10)
N6 C5 N4 120.70(11)
N6 C5 N5 119.83(11)
N4 C5 N5 119.39(11)

loop_
_geom_bond_atom_site_label_1
_geom_bond_atom_site_label_2
_geom_bond_distance
O1 C4 1.2608(14)
N1 C4 1.3400(15)
N1 H1A 0.870(16)
N1 H1B 0.878(16)
N2 C2 1.1573(16)
N3 C3 1.1553(15)
N4 C5 1.3244(15)
N4 H4A 0.886(17)
N4 H4B 0.887(17)
N5 C5 1.3375(15)
N5 H5A 0.896(17)
N5 H5B 0.869(18)
N6 C5 1.3238(15)
N6 H6A 0.899(17)
N6 H6B 0.894(19)
C1 C2 1.4037(16)
C1 C3 1.4067(16)
C1 C4 1.4447(15)

loop_
_geom_hbond_atom_site_label_D
_geom_hbond_atom_site_label_H
_geom_hbond_atom_site_label_A
_geom_hbond_distance_DH
_geom_hbond_distance_HA
_geom_hbond_distance_DA
_geom_hbond_angle_DHA
_geom_hbond_site_symmetry_A
N1 H1A O1 0.870(16) 2.032(16) 2.8967(13) 172.6(14) 3_565
N1 H1B N2 0.878(16) 2.520(16) 3.1243(15) 126.6(13) 3_665
N4 H4A O1 0.886(17) 2.101(17) 2.8750(14) 145.5(14) .
N4 H4B N2 0.887(17) 2.334(18) 3.1231(15) 148.2(15) 1_465
N5 H5A N3 0.896(17) 2.360(17) 3.1526(16) 147.5(14) 2_545
N5 H5B O1 0.869(18) 2.090(18) 2.8798(15) 150.7(14) .
N6 H6A N2 0.899(17) 2.240(17) 3.0603(15) 151.5(15) 1_465
N6 H6B N3 0.894(19) 2.124(19) 2.9607(15) 155.6(15) 2_545
